data_4112691
loop_
_publ_author_name
'Soon Hyeok Hong'
'Michael W. Day'
'Robert H. Grubbs'

_publ_contact_author
;       Michael W. Day
        Beckman Institute
        California Institute of Technology
        Pasadena, CA  91125
        USA
;
_publ_contact_author_email mikeday@caltech.edu
_publ_contact_author_fax '(818) 449 4159'
_publ_contact_author_phone '(818) 395 2734'
_publ_section_title
;
 Decomposition of a Key Intermediate in Ruthenium-Catalyzed Olefin
 Metathesis Reactions
;
_journal_name_full 'Journal of the American Chemical Society'
_journal_page_first 7414
_journal_page_last 7415
_journal_paper_doi 10.1021/ja0488380
_journal_volume 126
_journal_year 2004
_chemical_formula_moiety 'C43 H53 Cl3 N4 Ru2, 1.5(C6 H6)'
_chemical_formula_sum 'C52 H62 Cl3 N4 Ru2'
_chemical_formula_weight 1051.55
_chemical_name_systematic
; 
 ? 
;
_space_group_IT_number 14
_symmetry_cell_setting monoclinic
_symmetry_space_group_name_Hall '-P 2ybc'
_symmetry_space_group_name_H-M 'P 1 21/c 1'
_atom_sites_solution_hydrogens difmap
_atom_sites_solution_primary heavy
_atom_sites_solution_secondary difmap
_audit_creation_method SHELXL-97
_cell_angle_alpha 90.00
_cell_angle_beta 102.7980(10)
_cell_angle_gamma 90.00
_cell_formula_units_Z 4
_cell_length_a 12.4536(9)
_cell_length_b 16.1001(11)
_cell_length_c 24.7739(17)
_cell_measurement_reflns_used 10984
_cell_measurement_temperature 100(2)
_cell_measurement_theta_max 27.68
_cell_measurement_theta_min 2.39
_cell_volume 4843.9(6)
_computing_cell_refinement 'Bruker SAINT v6.022'
_computing_data_collection 'Bruker SMART v5.054'
_computing_data_reduction 'Bruker SAINT v6.022'
_computing_molecular_graphics 'Bruker SHELXTL'
_computing_publication_material 'Bruker SHELXTL'
_computing_structure_refinement 'SHELXL-97 (Sheldrick, 1997)'
_computing_structure_solution 'SHELXS-97 (Sheldrick, 1990)'
_diffrn_ambient_temperature 100(2)
_diffrn_measured_fraction_theta_full 0.925
_diffrn_measured_fraction_theta_max 0.925
_diffrn_measurement_device_type 'Bruker SMART 1000'
_diffrn_measurement_method '\w scans at 3 \f settings'
_diffrn_radiation_monochromator graphite
_diffrn_radiation_source 'normal-focus sealed tube'
_diffrn_radiation_type MoK\a
_diffrn_radiation_wavelength 0.71073
_diffrn_reflns_av_R_equivalents 0.0770
_diffrn_reflns_av_sigmaI/netI 0.0904
_diffrn_reflns_limit_h_max 16
_diffrn_reflns_limit_h_min -15
_diffrn_reflns_limit_k_max 21
_diffrn_reflns_limit_k_min -20
_diffrn_reflns_limit_l_max 32
_diffrn_reflns_limit_l_min -32
_diffrn_reflns_number 42525
_diffrn_reflns_theta_full 28.43
_diffrn_reflns_theta_max 28.43
_diffrn_reflns_theta_min 1.52
_exptl_absorpt_coefficient_mu 0.828
_exptl_absorpt_correction_T_max 0.9676
_exptl_absorpt_correction_T_min 0.7437
_exptl_absorpt_correction_type none
_exptl_crystal_colour Yellow/orange
_exptl_crystal_density_diffrn 1.442
_exptl_crystal_description Needle
_exptl_crystal_F_000 2164
_exptl_crystal_size_max 0.38
_exptl_crystal_size_mid 0.07
_exptl_crystal_size_min 0.04
_refine_diff_density_max 2.111
_refine_diff_density_min -0.969
_refine_diff_density_rms 0.117
_refine_ls_extinction_method none
_refine_ls_goodness_of_fit_ref 1.396
_refine_ls_hydrogen_treatment mixed
_refine_ls_matrix_type full
_refine_ls_number_parameters 554
_refine_ls_number_reflns 11284
_refine_ls_number_restraints 0
_refine_ls_restrained_S_all 1.396
_refine_ls_R_factor_all 0.0952
_refine_ls_R_factor_gt 0.0488
_refine_ls_shift/su_max 0.005
_refine_ls_shift/su_mean 0.000
_refine_ls_structure_factor_coef Fsqd
_refine_ls_weighting_details w=1/s^2^(Fo^2^)
_refine_ls_weighting_scheme sigma
_refine_ls_wR_factor_gt 0.0803
_refine_ls_wR_factor_ref 0.0859
_reflns_number_gt 7073
_reflns_number_total 11284
_reflns_threshold_expression >2sigma(I)
_cod_data_source_file ja0488380si20040408_083620.cif
_cod_data_source_block complex8
_cod_depositor_comments
;
The following automatic conversions were performed:

'_refine_ls_hydrogen_treatment' value 'Mixed' changed to 'mixed'
according to the built-in table from CIF Core dictionary named
'cif_core.dic' version 2.4.1 from 2010-06-29.

Automatic conversion script
Id: cif_fix_values 1715 2011-07-08 13:25:40Z adriana 
;
_cod_original_sg_symbol_Hall -P2ybc
_cod_database_code 4112691

loop_
_symmetry_equiv_pos_as_xyz
'x, y, z'
'-x, y+1/2, -z+1/2'
'-x, -y, -z'
'x, -y-1/2, z-1/2'

loop_
_atom_site_label
_atom_site_type_symbol
_atom_site_fract_x
_atom_site_fract_y
_atom_site_fract_z
_atom_site_U_iso_or_equiv
_atom_site_adp_type
_atom_site_occupancy
_atom_site_symmetry_multiplicity
_atom_site_calc_flag
_atom_site_refinement_flags
Ru1 Ru 0.88470(3) 0.23350(2) 0.712306(14) 0.02169(9) Uani 1 1 d .
Ru2 Ru 0.71304(3) 0.18781(2) 0.803793(15) 0.02201(9) Uani 1 1 d .
H2 H 0.641(3) 0.227(2) 0.7564(14) 0.025(10) Uiso 1 1 d .
Cl1 Cl 0.73661(10) 0.21357(7) 0.63517(5) 0.0362(3) Uani 1 1 d .
Cl2 Cl 0.89655(10) 0.37353(6) 0.67945(5) 0.0323(3) Uani 1 1 d .
Cl3 Cl 1.05887(8) 0.25956(7) 0.77109(5) 0.0318(3) Uani 1 1 d .
N1 N 0.9591(3) 0.0635(2) 0.68869(15) 0.0277(9) Uani 1 1 d .
N2 N 0.8399(3) 0.05366(19) 0.74004(14) 0.0219(8) Uani 1 1 d .
N3 N 0.7501(3) 0.3233(2) 0.89315(14) 0.0279(9) Uani 1 1 d .
N4 N 0.6234(3) 0.3588(2) 0.82194(15) 0.0289(9) Uani 1 1 d .
C1 C 0.8985(3) 0.1078(2) 0.71600(16) 0.0214(10) Uani 1 1 d .
C2 C 0.9455(4) -0.0272(2) 0.69338(19) 0.0316(11) Uani 1 1 d .
H2A H 1.0160 -0.0540 0.7113 0.038 Uiso 1 1 calc R
H2B H 0.9176 -0.0527 0.6566 0.038 Uiso 1 1 calc R
C3 C 0.8621(4) -0.0345(2) 0.72908(18) 0.0290(11) Uani 1 1 d .
H3A H 0.7945 -0.0631 0.7092 0.035 Uiso 1 1 calc R
H3B H 0.8930 -0.0647 0.7639 0.035 Uiso 1 1 calc R
C4 C 1.0388(5) 0.0929(3) 0.6593(2) 0.0481(16) Uani 1 1 d .
C5 C 1.0075(8) 0.1003(4) 0.6020(3) 0.086(3) Uani 1 1 d .
C6 C 1.0933(10) 0.1261(5) 0.5756(4) 0.141(6) Uani 1 1 d .
H6 H 1.0769 0.1368 0.5369 0.169 Uiso 1 1 calc R
C7 C 1.2002(13) 0.1354(6) 0.6062(7) 0.178(9) Uani 1 1 d .
C8 C 1.2236(7) 0.1252(4) 0.6594(5) 0.137(5) Uani 1 1 d .
H8 H 1.2974 0.1345 0.6789 0.165 Uiso 1 1 calc R
C9 C 1.1472(6) 0.1016(3) 0.6895(4) 0.071(2) Uani 1 1 d .
C10 C 0.8955(8) 0.0827(4) 0.5699(3) 0.124(4) Uani 1 1 d .
H10A H 0.8888 0.0234 0.5609 0.187 Uiso 1 1 calc R
H10B H 0.8812 0.1152 0.5356 0.187 Uiso 1 1 calc R
H10C H 0.8418 0.0977 0.5919 0.187 Uiso 1 1 calc R
C11 C 1.2919(11) 0.1624(4) 0.5757(6) 0.331(11) Uani 1 1 d .
H11A H 1.3294 0.2120 0.5936 0.496 Uiso 1 1 calc R
H11B H 1.2584 0.1749 0.5369 0.496 Uiso 1 1 calc R
H11C H 1.3453 0.1172 0.5774 0.496 Uiso 1 1 calc R
C12 C 1.1786(5) 0.0832(3) 0.7496(3) 0.088(2) Uani 1 1 d .
H12A H 1.2576 0.0931 0.7632 0.131 Uiso 1 1 calc R
H12B H 1.1618 0.0250 0.7559 0.131 Uiso 1 1 calc R
H12C H 1.1370 0.1194 0.7694 0.131 Uiso 1 1 calc R
C13 C 0.7764(4) 0.0686(2) 0.77965(18) 0.0220(10) Uani 1 1 d .
C14 C 0.6605(4) 0.0677(2) 0.76240(18) 0.0262(10) Uani 1 1 d .
C15 C 0.5988(4) 0.0772(2) 0.80384(19) 0.0293(11) Uani 1 1 d .
H15 H 0.5207 0.0767 0.7933 0.035 Uiso 1 1 calc R
C16 C 0.6496(4) 0.0872(2) 0.85955(19) 0.0286(11) Uani 1 1 d .
C17 C 0.7663(4) 0.0889(2) 0.87485(18) 0.0278(11) Uani 1 1 d .
H17 H 0.8010 0.0986 0.9125 0.033 Uiso 1 1 calc R
C18 C 0.8318(3) 0.0769(2) 0.83648(17) 0.0232(10) Uani 1 1 d .
C19 C 0.6040(4) 0.0542(3) 0.70318(18) 0.0367(12) Uani 1 1 d .
H19A H 0.6460 0.0815 0.6791 0.055 Uiso 1 1 calc R
H19B H 0.5297 0.0778 0.6964 0.055 Uiso 1 1 calc R
H19C H 0.5993 -0.0054 0.6952 0.055 Uiso 1 1 calc R
C20 C 0.5817(4) 0.0895(3) 0.9029(2) 0.0430(13) Uani 1 1 d .
H20A H 0.5116 0.1174 0.8878 0.065 Uiso 1 1 calc R
H20B H 0.6219 0.1198 0.9354 0.065 Uiso 1 1 calc R
H20C H 0.5676 0.0326 0.9136 0.065 Uiso 1 1 calc R
C21 C 0.9538(3) 0.0739(2) 0.85240(17) 0.0292(11) Uani 1 1 d .
H21A H 0.9785 0.0879 0.8917 0.044 Uiso 1 1 calc R
H21B H 0.9846 0.1138 0.8301 0.044 Uiso 1 1 calc R
H21C H 0.9790 0.0178 0.8460 0.044 Uiso 1 1 calc R
C22 C 0.8059(3) 0.2296(2) 0.76010(16) 0.0222(10) Uani 1 1 d .
C23 C 0.6927(3) 0.2975(2) 0.84341(18) 0.0247(10) Uani 1 1 d .
C24 C 0.7289(4) 0.4117(3) 0.9048(2) 0.0429(13) Uani 1 1 d .
H24A H 0.7927 0.4473 0.9027 0.052 Uiso 1 1 calc R
H24B H 0.7114 0.4182 0.9417 0.052 Uiso 1 1 calc R
C25 C 0.6299(4) 0.4315(3) 0.85856(19) 0.0380(13) Uani 1 1 d .
H25A H 0.5622 0.4373 0.8730 0.046 Uiso 1 1 calc R
H25B H 0.6417 0.4833 0.8390 0.046 Uiso 1 1 calc R
C26 C 0.8193(4) 0.2733(3) 0.93452(17) 0.0268(10) Uani 1 1 d .
C27 C 0.7739(4) 0.2402(3) 0.97687(18) 0.0303(11) Uani 1 1 d .
C28 C 0.8395(4) 0.1866(3) 1.01494(18) 0.0334(11) Uani 1 1 d .
H28 H 0.8107 0.1637 1.0441 0.040 Uiso 1 1 calc R
C29 C 0.9455(4) 0.1663(3) 1.01100(18) 0.0329(11) Uani 1 1 d .
C30 C 0.9898(4) 0.2058(3) 0.97144(18) 0.0333(12) Uani 1 1 d .
H30 H 1.0641 0.1948 0.9701 0.040 Uiso 1 1 calc R
C31 C 0.9289(4) 0.2613(3) 0.93332(17) 0.0282(10) Uani 1 1 d .
C32 C 0.6613(4) 0.2634(3) 0.98404(19) 0.0435(13) Uani 1 1 d .
H32A H 0.6343 0.2205 1.0057 0.065 Uiso 1 1 calc R
H32B H 0.6112 0.2683 0.9476 0.065 Uiso 1 1 calc R
H32C H 0.6650 0.3167 1.0035 0.065 Uiso 1 1 calc R
C33 C 1.0096(4) 0.1024(3) 1.04912(19) 0.0457(14) Uani 1 1 d .
H33A H 1.0846 0.0992 1.0431 0.069 Uiso 1 1 calc R
H33B H 0.9737 0.0482 1.0415 0.069 Uiso 1 1 calc R
H33C H 1.0122 0.1181 1.0876 0.069 Uiso 1 1 calc R
C34 C 0.9802(4) 0.3053(3) 0.89187(19) 0.0390(12) Uani 1 1 d .
H34A H 0.9425 0.2889 0.8544 0.059 Uiso 1 1 calc R
H34B H 1.0583 0.2903 0.8981 0.059 Uiso 1 1 calc R
H34C H 0.9734 0.3655 0.8961 0.059 Uiso 1 1 calc R
C35 C 0.5311(3) 0.3526(2) 0.77560(19) 0.0280(11) Uani 1 1 d .
C36 C 0.4318(4) 0.3213(3) 0.7844(2) 0.0328(11) Uani 1 1 d .
C37 C 0.3419(4) 0.3203(3) 0.7402(2) 0.0392(13) Uani 1 1 d .
H37 H 0.2741 0.2987 0.7456 0.047 Uiso 1 1 calc R
C38 C 0.3472(4) 0.3497(3) 0.6884(2) 0.0348(12) Uani 1 1 d .
C39 C 0.4458(4) 0.3788(3) 0.6812(2) 0.0374(12) Uani 1 1 d .
H39 H 0.4507 0.3978 0.6456 0.045 Uiso 1 1 calc R
C40 C 0.5392(4) 0.3817(2) 0.7237(2) 0.0323(12) Uani 1 1 d .
C41 C 0.4222(4) 0.2881(3) 0.8390(2) 0.0477(14) Uani 1 1 d .
H41A H 0.3487 0.2643 0.8360 0.072 Uiso 1 1 calc R
H41B H 0.4337 0.3331 0.8663 0.072 Uiso 1 1 calc R
H41C H 0.4780 0.2449 0.8508 0.072 Uiso 1 1 calc R
C42 C 0.2457(4) 0.3525(3) 0.6422(2) 0.0567(16) Uani 1 1 d .
H42A H 0.2132 0.4082 0.6402 0.085 Uiso 1 1 calc R
H42B H 0.1922 0.3116 0.6492 0.085 Uiso 1 1 calc R
H42C H 0.2658 0.3396 0.6070 0.085 Uiso 1 1 calc R
C43 C 0.6462(4) 0.4128(3) 0.7126(2) 0.0534(15) Uani 1 1 d .
H43A H 0.6844 0.3670 0.6987 0.080 Uiso 1 1 calc R
H43B H 0.6925 0.4343 0.7470 0.080 Uiso 1 1 calc R
H43C H 0.6314 0.4572 0.6849 0.080 Uiso 1 1 calc R
C51 C 0.3888(5) 0.0861(4) 0.9939(3) 0.0681(19) Uani 1 1 d .
H51 H 0.4418 0.0657 1.0247 0.082 Uiso 1 1 calc R
C52 C 0.3294(5) 0.0309(4) 0.9557(3) 0.075(2) Uani 1 1 d .
H52 H 0.3404 -0.0272 0.9609 0.090 Uiso 1 1 calc R
C53 C 0.2542(4) 0.0603(4) 0.9101(3) 0.0632(17) Uani 1 1 d .
H53 H 0.2130 0.0229 0.8837 0.076 Uiso 1 1 calc R
C54 C 0.2400(4) 0.1455(4) 0.9034(2) 0.0586(16) Uani 1 1 d .
H54 H 0.1900 0.1670 0.8718 0.070 Uiso 1 1 calc R
C55 C 0.2972(4) 0.1979(4) 0.9418(2) 0.0544(15) Uani 1 1 d .
H55 H 0.2860 0.2561 0.9373 0.065 Uiso 1 1 calc R
C56 C 0.3719(5) 0.1682(4) 0.9876(3) 0.0600(16) Uani 1 1 d .
H56 H 0.4111 0.2058 1.0144 0.072 Uiso 1 1 calc R
C61 C 0.4649(7) 0.4204(4) -0.0047(4) 0.077(2) Uani 1 1 d .
H61 H 0.4404 0.3643 -0.0086 0.092 Uiso 1 1 calc R
C62 C 0.5441(7) 0.4419(4) 0.0389(3) 0.069(2) Uani 1 1 d .
H62 H 0.5743 0.4018 0.0662 0.083 Uiso 1 1 calc R
C63 C 0.5818(5) 0.5224(6) 0.0439(3) 0.086(2) Uani 1 1 d .
H63 H 0.6394 0.5382 0.0742 0.103 Uiso 1 1 calc R

loop_
_atom_site_aniso_label
_atom_site_aniso_U_11
_atom_site_aniso_U_22
_atom_site_aniso_U_33
_atom_site_aniso_U_23
_atom_site_aniso_U_13
_atom_site_aniso_U_12
Ru1 0.0257(2) 0.01620(18) 0.0251(2) 0.00259(16) 0.00985(16) 0.00138(16)
Ru2 0.0232(2) 0.01678(18) 0.0283(2) 0.00027(16) 0.01044(16) -0.00074(16)
Cl1 0.0428(7) 0.0360(7) 0.0269(7) -0.0025(5) 0.0014(5) 0.0010(5)
Cl2 0.0436(7) 0.0191(6) 0.0378(7) 0.0060(5) 0.0164(6) 0.0007(5)
Cl3 0.0248(6) 0.0314(6) 0.0402(7) 0.0057(5) 0.0091(5) -0.0023(5)
N1 0.037(2) 0.0165(19) 0.035(2) 0.0047(17) 0.0195(19) 0.0058(17)
N2 0.028(2) 0.0132(18) 0.028(2) -0.0026(16) 0.0136(17) -0.0006(16)
N3 0.035(2) 0.021(2) 0.027(2) -0.0036(17) 0.0045(18) 0.0038(17)
N4 0.025(2) 0.022(2) 0.036(2) -0.0042(18) -0.0014(18) 0.0022(17)
C1 0.026(3) 0.022(2) 0.018(2) -0.0012(19) 0.0069(19) 0.0011(19)
C2 0.043(3) 0.020(2) 0.039(3) -0.002(2) 0.024(2) 0.002(2)
C3 0.039(3) 0.015(2) 0.037(3) -0.001(2) 0.017(2) 0.001(2)
C4 0.072(4) 0.013(3) 0.078(4) 0.017(3) 0.057(4) 0.018(3)
C5 0.172(8) 0.042(4) 0.077(5) 0.038(4) 0.094(6) 0.062(5)
C6 0.294(15) 0.051(5) 0.135(9) 0.056(5) 0.170(11) 0.095(9)
C7 0.296(17) 0.029(5) 0.31(2) 0.051(8) 0.277(18) 0.060(9)
C8 0.106(7) 0.016(4) 0.343(16) -0.009(6) 0.165(10) 0.001(4)
C9 0.064(5) 0.009(3) 0.164(7) 0.004(4) 0.073(5) 0.008(3)
C10 0.225(11) 0.116(6) 0.033(4) 0.010(4) 0.030(5) 0.121(7)
C11 0.51(2) 0.046(5) 0.64(2) 0.074(9) 0.56(2) 0.059(8)
C12 0.042(4) 0.036(4) 0.169(8) -0.010(4) -0.010(4) 0.012(3)
C13 0.030(3) 0.007(2) 0.031(3) -0.0007(18) 0.011(2) 0.0002(18)
C14 0.025(3) 0.020(2) 0.036(3) -0.001(2) 0.012(2) -0.0062(19)
C15 0.022(3) 0.020(2) 0.050(3) -0.005(2) 0.015(2) -0.0076(19)
C16 0.038(3) 0.014(2) 0.041(3) -0.002(2) 0.024(2) -0.006(2)
C17 0.040(3) 0.018(2) 0.027(3) 0.0012(19) 0.012(2) -0.001(2)
C18 0.031(3) 0.011(2) 0.028(3) 0.0041(18) 0.009(2) 0.0041(19)
C19 0.029(3) 0.032(3) 0.046(3) -0.007(2) 0.002(2) -0.009(2)
C20 0.059(4) 0.034(3) 0.048(3) -0.003(2) 0.036(3) -0.009(3)
C21 0.037(3) 0.020(2) 0.032(3) 0.003(2) 0.011(2) 0.006(2)
C22 0.022(2) 0.010(2) 0.031(3) -0.0022(19) -0.0006(19) 0.0013(18)
C23 0.023(2) 0.023(2) 0.031(3) 0.000(2) 0.013(2) -0.0031(19)
C24 0.055(4) 0.026(3) 0.043(3) -0.011(2) 0.001(3) 0.007(2)
C25 0.030(3) 0.026(3) 0.053(3) -0.011(2) -0.001(2) 0.007(2)
C26 0.031(3) 0.026(2) 0.021(2) -0.005(2) 0.002(2) -0.002(2)
C27 0.029(3) 0.032(3) 0.031(3) -0.007(2) 0.011(2) -0.004(2)
C28 0.037(3) 0.037(3) 0.028(3) 0.002(2) 0.011(2) -0.002(2)
C29 0.034(3) 0.035(3) 0.027(3) -0.001(2) 0.001(2) 0.001(2)
C30 0.026(3) 0.044(3) 0.031(3) -0.004(2) 0.006(2) 0.000(2)
C31 0.033(3) 0.027(3) 0.025(3) 0.003(2) 0.007(2) -0.003(2)
C32 0.032(3) 0.059(3) 0.040(3) -0.009(3) 0.009(2) 0.000(3)
C33 0.050(4) 0.054(3) 0.031(3) 0.009(3) 0.005(3) 0.007(3)
C34 0.034(3) 0.039(3) 0.046(3) 0.008(2) 0.011(2) -0.005(2)
C35 0.018(3) 0.015(2) 0.047(3) -0.009(2) -0.002(2) 0.0047(19)
C36 0.028(3) 0.025(3) 0.046(3) -0.010(2) 0.009(2) 0.001(2)
C37 0.019(3) 0.030(3) 0.068(4) -0.012(3) 0.008(3) -0.001(2)
C38 0.035(3) 0.019(2) 0.046(3) 0.000(2) -0.001(2) 0.002(2)
C39 0.042(3) 0.022(3) 0.047(3) 0.005(2) 0.007(3) 0.005(2)
C40 0.023(3) 0.017(2) 0.053(3) 0.004(2) 0.003(2) 0.003(2)
C41 0.040(3) 0.051(4) 0.057(4) -0.004(3) 0.020(3) -0.002(3)
C42 0.050(4) 0.037(3) 0.070(4) -0.014(3) -0.014(3) 0.001(3)
C43 0.034(3) 0.046(3) 0.078(4) 0.024(3) 0.008(3) -0.004(3)
C51 0.056(4) 0.086(5) 0.059(4) 0.029(4) 0.006(3) -0.004(4)
C52 0.055(4) 0.062(4) 0.113(6) 0.037(4) 0.028(4) 0.003(4)
C53 0.034(4) 0.080(5) 0.074(5) 0.006(4) 0.011(3) -0.009(3)
C54 0.032(3) 0.077(5) 0.063(4) 0.020(4) 0.005(3) -0.004(3)
C55 0.034(3) 0.055(4) 0.075(5) 0.004(3) 0.016(3) -0.005(3)
C56 0.049(4) 0.077(5) 0.060(4) 0.001(4) 0.025(3) 0.001(3)
C61 0.091(6) 0.057(5) 0.090(6) 0.007(5) 0.034(5) 0.003(4)
C62 0.110(6) 0.060(5) 0.046(4) 0.008(3) 0.034(4) 0.039(4)
C63 0.056(5) 0.117(7) 0.081(6) -0.034(5) 0.009(4) 0.025(5)

loop_
_atom_type_symbol
_atom_type_description
_atom_type_scat_dispersion_real
_atom_type_scat_dispersion_imag
_atom_type_scat_source
C C 0.0033 0.0016 'International Tables Vol C Tables 4.2.6.8 and 6.1.1.4'
H H 0.0000 0.0000 'International Tables Vol C Tables 4.2.6.8 and 6.1.1.4'
N N 0.0061 0.0033 'International Tables Vol C Tables 4.2.6.8 and 6.1.1.4'
Cl Cl 0.1484 0.1585 'International Tables Vol C Tables 4.2.6.8 and 6.1.1.4'
Ru Ru -1.2594 0.8363 'International Tables Vol C Tables 4.2.6.8 and 6.1.1.4'

loop_
_geom_angle_atom_site_label_1
_geom_angle_atom_site_label_2
_geom_angle_atom_site_label_3
_geom_angle
_geom_angle_site_symmetry_3
_geom_angle_publ_flag
C22 Ru1 C1 89.29(17) . yes
C22 Ru1 Cl1 95.19(13) . yes
C1 Ru1 Cl1 86.80(12) . yes
C22 Ru1 Cl3 99.79(13) . yes
C1 Ru1 Cl3 95.29(12) . yes
Cl1 Ru1 Cl3 164.89(4) . yes
C22 Ru1 Cl2 110.97(13) . yes
C1 Ru1 Cl2 159.29(12) . yes
Cl1 Ru1 Cl2 87.09(4) . yes
Cl3 Ru1 Cl2 85.74(4) . yes
H2 Ru2 C22 74.1(13) . yes
H2 Ru2 C23 83.9(13) . yes
C22 Ru2 C23 97.12(16) . yes
H2 Ru2 C13 110.6(13) . ?
C22 Ru2 C13 81.52(16) . ?
C23 Ru2 C13 164.18(17) . ?
H2 Ru2 C14 86.6(13) . ?
C22 Ru2 C14 101.67(16) . ?
C23 Ru2 C14 155.68(16) . ?
C13 Ru2 C14 37.19(15) . ?
H2 Ru2 C15 93.9(13) . ?
C22 Ru2 C15 138.18(16) . ?
C23 Ru2 C15 121.74(15) . ?
C13 Ru2 C15 65.25(15) . ?
C14 Ru2 C15 36.78(14) . ?
H2 Ru2 C18 147.0(13) . ?
C22 Ru2 C18 92.88(15) . ?
C23 Ru2 C18 128.46(16) . ?
C13 Ru2 C18 36.47(14) . ?
C14 Ru2 C18 66.10(15) . ?
C15 Ru2 C18 75.57(15) . ?
H2 Ru2 C17 156.6(13) . ?
C22 Ru2 C17 124.48(16) . ?
C23 Ru2 C17 105.47(16) . ?
C13 Ru2 C17 63.70(15) . ?
C14 Ru2 C17 76.23(15) . ?
C15 Ru2 C17 62.89(16) . ?
C18 Ru2 C17 34.55(13) . ?
H2 Ru2 C16 122.8(13) . ?
C22 Ru2 C16 155.20(16) . ?
C23 Ru2 C16 102.43(15) . ?
C13 Ru2 C16 75.50(15) . ?
C14 Ru2 C16 64.68(15) . ?
C15 Ru2 C16 34.78(14) . ?
C18 Ru2 C16 62.97(15) . ?
C17 Ru2 C16 34.89(14) . ?
C1 N1 C4 128.1(3) . ?
C1 N1 C2 113.8(3) . ?
C4 N1 C2 118.0(3) . ?
C1 N2 C13 129.4(3) . ?
C1 N2 C3 113.2(3) . ?
C13 N2 C3 116.6(3) . ?
C23 N3 C26 126.5(3) . ?
C23 N3 C24 113.1(3) . ?
C26 N3 C24 120.2(3) . ?
C23 N4 C35 126.6(3) . ?
C23 N4 C25 113.5(3) . ?
C35 N4 C25 118.2(3) . ?
N1 C1 N2 107.4(3) . ?
N1 C1 Ru1 124.4(3) . ?
N2 C1 Ru1 127.8(3) . ?
N1 C2 C3 103.2(3) . ?
N2 C3 C2 102.3(3) . ?
C5 C4 C9 123.8(6) . ?
C5 C4 N1 118.5(6) . ?
C9 C4 N1 117.2(5) . ?
C4 C5 C6 115.0(9) . ?
C4 C5 C10 123.5(6) . ?
C6 C5 C10 121.5(8) . ?
C7 C6 C5 120.2(11) . ?
C8 C7 C6 121.0(11) . ?
C8 C7 C11 120.2(16) . ?
C6 C7 C11 118.7(14) . ?
C7 C8 C9 123.7(12) . ?
C8 C9 C4 115.9(8) . ?
C8 C9 C12 122.4(8) . ?
C4 C9 C12 121.7(5) . ?
C14 C13 N2 118.7(4) . ?
C14 C13 C18 122.5(4) . ?
N2 C13 C18 118.6(4) . ?
C14 C13 Ru2 71.8(2) . ?
N2 C13 Ru2 128.7(3) . ?
C18 C13 Ru2 77.0(2) . ?
C13 C14 C15 117.4(4) . ?
C13 C14 C19 121.7(4) . ?
C15 C14 C19 120.8(4) . ?
C13 C14 Ru2 71.0(2) . ?
C15 C14 Ru2 73.9(2) . ?
C19 C14 Ru2 127.3(3) . ?
C16 C15 C14 121.9(4) . ?
C16 C15 Ru2 76.3(2) . ?
C14 C15 Ru2 69.3(2) . ?
C15 C16 C17 118.7(4) . ?
C15 C16 C20 120.4(4) . ?
C17 C16 C20 120.8(4) . ?
C15 C16 Ru2 68.9(2) . ?
C17 C16 Ru2 71.9(2) . ?
C20 C16 Ru2 135.2(3) . ?
C18 C17 C16 122.3(4) . ?
C18 C17 Ru2 72.2(2) . ?
C16 C17 Ru2 73.2(2) . ?
C17 C18 C13 117.1(4) . ?
C17 C18 C21 122.8(4) . ?
C13 C18 C21 120.0(4) . ?
C17 C18 Ru2 73.2(2) . ?
C13 C18 Ru2 66.5(2) . ?
C21 C18 Ru2 130.4(3) . ?
Ru1 C22 Ru2 160.3(2) . yes
N4 C23 N3 107.5(4) . ?
N4 C23 Ru2 125.3(3) . ?
N3 C23 Ru2 127.1(3) . ?
N3 C24 C25 101.7(3) . ?
N4 C25 C24 102.8(3) . ?
C31 C26 C27 121.7(4) . ?
C31 C26 N3 120.2(4) . ?
C27 C26 N3 118.1(4) . ?
C28 C27 C26 117.8(4) . ?
C28 C27 C32 119.7(4) . ?
C26 C27 C32 122.4(4) . ?
C29 C28 C27 121.4(4) . ?
C30 C29 C28 118.5(4) . ?
C30 C29 C33 121.5(4) . ?
C28 C29 C33 120.0(4) . ?
C29 C30 C31 122.1(4) . ?
C26 C31 C30 117.7(4) . ?
C26 C31 C34 121.3(4) . ?
C30 C31 C34 120.9(4) . ?
C40 C35 C36 120.9(4) . ?
C40 C35 N4 120.3(4) . ?
C36 C35 N4 118.6(4) . ?
C37 C36 C35 118.0(5) . ?
C37 C36 C41 120.2(4) . ?
C35 C36 C41 121.7(4) . ?
C38 C37 C36 122.3(4) . ?
C39 C38 C37 117.9(4) . ?
C39 C38 C42 121.3(5) . ?
C37 C38 C42 120.7(5) . ?
C38 C39 C40 122.9(5) . ?
C39 C40 C35 117.9(4) . ?
C39 C40 C43 120.2(5) . ?
C35 C40 C43 121.9(4) . ?
C56 C51 C52 120.3(6) . ?
C53 C52 C51 120.1(6) . ?
C52 C53 C54 118.7(6) . ?
C55 C54 C53 120.0(6) . ?
C54 C55 C56 121.1(6) . ?
C51 C56 C55 119.7(6) . ?
C62 C61 C63 121.3(6) 3_665 ?
C61 C62 C63 119.6(6) . ?
C62 C63 C61 119.1(6) 3_665 ?

loop_
_geom_bond_atom_site_label_1
_geom_bond_atom_site_label_2
_geom_bond_distance
_geom_bond_site_symmetry_2
_geom_bond_publ_flag
Ru1 C22 1.698(4) . yes
Ru1 C1 2.031(4) . yes
Ru1 Cl1 2.3653(12) . yes
Ru1 Cl3 2.3669(11) . yes
Ru1 Cl2 2.4124(11) . yes
Ru2 H2 1.45(3) . yes
Ru2 C22 1.875(4) . yes
Ru2 C23 2.063(4) . yes
Ru2 C13 2.207(4) . ?
Ru2 C14 2.219(4) . ?
Ru2 C15 2.280(4) . ?
Ru2 C18 2.345(4) . ?
Ru2 C17 2.357(4) . ?
Ru2 C16 2.375(4) . ?
N1 C1 1.328(5) . ?
N1 C4 1.435(6) . ?
N1 C2 1.478(5) . ?
N2 C1 1.357(5) . ?
N2 C13 1.411(5) . ?
N2 C3 1.483(5) . ?
N3 C23 1.346(5) . ?
N3 C26 1.432(5) . ?
N3 C24 1.487(5) . ?
N4 C23 1.341(5) . ?
N4 C35 1.437(5) . ?
N4 C25 1.472(5) . ?
C2 C3 1.510(5) . ?
C4 C5 1.391(8) . ?
C4 C9 1.398(8) . ?
C5 C6 1.434(11) . ?
C5 C10 1.473(10) . ?
C6 C7 1.386(19) . ?
C7 C8 1.296(17) . ?
C7 C11 1.565(12) . ?
C8 C9 1.385(9) . ?
C9 C12 1.484(9) . ?
C13 C14 1.411(6) . ?
C13 C18 1.430(6) . ?
C14 C15 1.420(6) . ?
C14 C19 1.496(6) . ?
C15 C16 1.394(6) . ?
C16 C17 1.419(6) . ?
C16 C20 1.506(6) . ?
C17 C18 1.396(5) . ?
C18 C21 1.484(5) . ?
C24 C25 1.520(6) . ?
C26 C31 1.385(5) . ?
C26 C27 1.402(6) . ?
C27 C28 1.400(6) . ?
C27 C32 1.499(6) . ?
C28 C29 1.384(6) . ?
C29 C30 1.382(6) . ?
C29 C33 1.501(6) . ?
C30 C31 1.396(6) . ?
C31 C34 1.502(6) . ?
C35 C40 1.394(6) . ?
C35 C36 1.396(6) . ?
C36 C37 1.382(6) . ?
C36 C41 1.483(6) . ?
C37 C38 1.384(6) . ?
C38 C39 1.362(6) . ?
C38 C42 1.506(6) . ?
C39 C40 1.385(6) . ?
C40 C43 1.503(6) . ?
C51 C56 1.343(7) . ?
C51 C52 1.387(8) . ?
C52 C53 1.382(8) . ?
C53 C54 1.389(7) . ?
C54 C55 1.351(7) . ?
C55 C56 1.382(7) . ?
C61 C62 1.337(8) . ?
C61 C63 1.371(8) 3_665 ?
C62 C63 1.376(8) . ?
C63 C61 1.371(8) 3_665 ?
